data_7202961
loop_
_publ_author_name
'Zhao, Jiong-Peng'
'Hu, Bo-Wen'
'Liu, Fu-Chen'
'Hu, Xin'
'Zeng, Yong-Fei'
'Bu, Xian-He'

_publ_section_title
;
 Arenedisulfonate--lanthanide supramolecular architectures with
 phenanthroline as a co-ligand: syntheses and structures
;
_journal_issue 10
_journal_name_full CrystEngComm
_journal_page_first 902
_journal_paper_doi 10.1039/b707622c
_journal_volume 9
_journal_year 2007
_chemical_formula_sum 'C39 H35 Eu N4 O14 S3'
_chemical_formula_weight 1031.85
_chemical_name_systematic
;
?
;
_space_group_IT_number 2
_symmetry_cell_setting triclinic
_symmetry_space_group_name_Hall '-P 1'
_symmetry_space_group_name_H-M 'P -1'
_atom_sites_solution_hydrogens geom
_atom_sites_solution_primary direct
_atom_sites_solution_secondary difmap
_audit_creation_method SHELXL-97
_cell_angle_alpha 88.2440(10)
_cell_angle_beta 75.7960(10)
_cell_angle_gamma 77.0680(10)
_cell_formula_units_Z 2
_cell_length_a 11.9869(10)
_cell_length_b 12.7263(10)
_cell_length_c 13.6184(11)
_cell_measurement_reflns_used 6186
_cell_measurement_temperature 293(2)
_cell_measurement_theta_max 28.4702
_cell_measurement_theta_min 2.2246
_cell_volume 1962.2(3)
_computing_structure_refinement 'SHELXL-97 (Sheldrick, 1997)'
_computing_structure_solution 'SHELXS-97 (Sheldrick, 1990)'
_diffrn_ambient_temperature 293(2)
_diffrn_measured_fraction_theta_full 0.984
_diffrn_measured_fraction_theta_max 0.984
_diffrn_measurement_device_type 'Bruker P4'
_diffrn_measurement_method '\w scans'
_diffrn_radiation_monochromator graphite
_diffrn_radiation_source 'fine-focus sealed tube'
_diffrn_radiation_type MoK\a
_diffrn_radiation_wavelength 0.71073
_diffrn_reflns_av_R_equivalents 0.0279
_diffrn_reflns_av_sigmaI/netI 0.0443
_diffrn_reflns_limit_h_max 14
_diffrn_reflns_limit_h_min -13
_diffrn_reflns_limit_k_max 15
_diffrn_reflns_limit_k_min -15
_diffrn_reflns_limit_l_max 16
_diffrn_reflns_limit_l_min -11
_diffrn_reflns_number 10253
_diffrn_reflns_theta_full 25.00
_diffrn_reflns_theta_max 25.00
_diffrn_reflns_theta_min 1.54
_diffrn_standards_decay_% 0
_diffrn_standards_interval_count 0
_diffrn_standards_number 0
_exptl_absorpt_coefficient_mu 1.835
_exptl_absorpt_correction_type none
_exptl_crystal_colour yellow
_exptl_crystal_density_diffrn 1.746
_exptl_crystal_density_meas 1.740
_exptl_crystal_density_method 'not measured'
_exptl_crystal_description block
_exptl_crystal_F_000 1040
_exptl_crystal_size_max 0.30
_exptl_crystal_size_mid 0.27
_exptl_crystal_size_min 0.18
_refine_diff_density_max 0.992
_refine_diff_density_min -0.469
_refine_diff_density_rms 0.088
_refine_ls_extinction_method none
_refine_ls_goodness_of_fit_ref 0.992
_refine_ls_hydrogen_treatment constr
_refine_ls_matrix_type full
_refine_ls_number_parameters 550
_refine_ls_number_reflns 6794
_refine_ls_number_restraints 0
_refine_ls_restrained_S_all 0.992
_refine_ls_R_factor_all 0.0354
_refine_ls_R_factor_gt 0.0310
_refine_ls_shift/su_max 0.002
_refine_ls_shift/su_mean 0.000
_refine_ls_structure_factor_coef Fsqd
_refine_ls_weighting_details 'calc w=1/[\s^2^(Fo^2^)+(0.0465P)^2^+0.0000P] where P=(Fo^2^+2Fc^2^)/3'
_refine_ls_weighting_scheme calc
_refine_ls_wR_factor_gt 0.0782
_refine_ls_wR_factor_ref 0.0799
_reflns_number_gt 6034
_reflns_number_total 6794
_reflns_threshold_expression >2sigma(I)
_cod_data_source_file b707622c.txt
_cod_data_source_block 1
_cod_depositor_comments
;
The following automatic conversions were performed:
'_symmetry_cell_setting' value 'Triclinic' changed to 'triclinic'
according to '/home/saulius/struct/CIF-dictionaries/cif_core.dic'
dictionary named 'cif_core.dic' version 2.4.1 from 2010-06-29.

Automatic conversion script
Id: cif_fix_enum 1527 2010-12-29 10:47:43Z saulius 
;
_cod_original_sg_symbol_H-M P-1
_cod_database_code 7202961

loop_
_symmetry_equiv_pos_as_xyz
'x, y, z'
'-x, -y, -z'

loop_
_atom_site_label
_atom_site_type_symbol
_atom_site_fract_x
_atom_site_fract_y
_atom_site_fract_z
_atom_site_U_iso_or_equiv
_atom_site_adp_type
_atom_site_occupancy
_atom_site_symmetry_multiplicity
_atom_site_calc_flag
_atom_site_refinement_flags
_atom_site_disorder_assembly
_atom_site_disorder_group
Eu1 Eu 1.605720(15) 0.826980(13) 0.728188(13) 0.02583(8) Uani 1 1 d . . .
S1 S 1.53987(10) 0.75848(9) 1.00293(8) 0.0411(3) Uani 1 1 d . . .
O1 O 1.5964(3) 0.7638(2) 0.8947(2) 0.0446(7) Uani 1 1 d . . .
N1 N 1.7510(3) 0.9240(2) 0.7949(3) 0.0361(8) Uani 1 1 d . . .
C1 C 1.7685(4) 0.9126(4) 0.8870(3) 0.0479(11) Uani 1 1 d . . .
H1A H 1.7401 0.8588 0.9264 0.057 Uiso 1 1 calc R . .
O1W O 1.5026(3) 0.9871(3) 0.8387(4) 0.1013(16) Uani 1 1 d . . .
S2 S 1.91386(8) 0.67911(8) 0.70284(8) 0.0341(2) Uani 1 1 d . . .
N2 N 1.7442(3) 0.9316(2) 0.5957(2) 0.0340(7) Uani 1 1 d . . .
O2W O 1.4855(3) 0.9710(2) 0.6427(3) 0.0645(10) Uani 1 1 d . . .
O2 O 1.6281(3) 0.7306(3) 1.0613(2) 0.0548(8) Uani 1 1 d . . .
C2 C 1.8268(4) 0.9761(4) 0.9293(4) 0.0555(12) Uani 1 1 d . . .
H2A H 1.8383 0.9635 0.9941 0.067 Uiso 1 1 calc R . .
S3 S 1.54871(9) 0.75622(8) 0.47978(7) 0.0337(2) Uani 1 1 d . . .
N3 N 1.5629(3) 0.6288(2) 0.7384(2) 0.0288(7) Uani 1 1 d . . .
O3 O 1.4513(3) 0.8546(2) 1.0401(2) 0.0552(8) Uani 1 1 d . . .
O3W O 1.6824(3) 0.8389(2) 0.2070(2) 0.0641(9) Uani 1 1 d . . .
C3 C 1.8663(4) 1.0567(4) 0.8735(4) 0.0583(14) Uani 1 1 d . . .
H3A H 1.9013 1.1028 0.9012 0.070 Uiso 1 1 calc R . .
O4 O 1.7907(2) 0.70928(19) 0.69360(19) 0.0334(6) Uani 1 1 d . . .
N4 N 1.3833(3) 0.8085(2) 0.7804(2) 0.0340(7) Uani 1 1 d . . .
C4 C 1.8539(4) 1.0701(3) 0.7742(4) 0.0474(11) Uani 1 1 d . . .
O4W O 1.9374(5) 0.7864(5) 0.1257(4) 0.1264(19) Uani 1 1 d . . .
O5 O 1.9187(3) 0.6554(2) 0.8063(2) 0.0524(8) Uani 1 1 d . . .
C5 C 1.8982(4) 1.1502(4) 0.7084(5) 0.0613(14) Uani 1 1 d . . .
H5A H 1.9292 1.2009 0.7344 0.074 Uiso 1 1 calc R . .
O5W O 1.9191(6) 0.6100(5) 1.0074(4) 0.145(2) Uani 1 1 d . . .
O6 O 1.9830(2) 0.7541(2) 0.6549(2) 0.0507(8) Uani 1 1 d . . .
C6 C 1.8957(4) 1.1531(4) 0.6112(5) 0.0616(15) Uani 1 1 d . . .
H6A H 1.9250 1.2058 0.5707 0.074 Uiso 1 1 calc R . .
O7 O 1.6047(2) 0.7569(2) 0.5644(2) 0.0394(7) Uani 1 1 d . . .
C7 C 1.8490(4) 1.0767(3) 0.5672(4) 0.0472(11) Uani 1 1 d . . .
O8 O 1.6363(3) 0.7324(2) 0.3849(2) 0.0457(7) Uani 1 1 d . . .
C8 C 1.8569(4) 1.0692(4) 0.4638(4) 0.0533(13) Uani 1 1 d . . .
H8A H 1.8931 1.1157 0.4196 0.064 Uiso 1 1 calc R . .
O9 O 1.4605(3) 0.8549(2) 0.4786(2) 0.0440(7) Uani 1 1 d . . .
C9 C 1.8117(4) 0.9938(4) 0.4275(4) 0.0494(11) Uani 1 1 d . . .
H9A H 1.8187 0.9863 0.3584 0.059 Uiso 1 1 calc R . .
C10 C 1.7546(4) 0.9279(3) 0.4968(3) 0.0432(10) Uani 1 1 d . . .
H10A H 1.7217 0.8782 0.4717 0.052 Uiso 1 1 calc R . .
C11 C 1.7945(3) 1.0028(3) 0.6319(3) 0.0361(9) Uani 1 1 d . . .
C12 C 1.7979(3) 0.9995(3) 0.7360(3) 0.0364(9) Uani 1 1 d . . .
C13 C 1.6473(4) 0.5407(3) 0.7172(3) 0.0365(9) Uani 1 1 d . . .
H13A H 1.7249 0.5487 0.6993 0.044 Uiso 1 1 calc R . .
C14 C 1.6289(4) 0.4360(3) 0.7197(3) 0.0397(10) Uani 1 1 d . . .
H14A H 1.6924 0.3768 0.7053 0.048 Uiso 1 1 calc R . .
C15 C 1.5156(4) 0.4227(3) 0.7437(3) 0.0403(10) Uani 1 1 d . . .
H15A H 1.5008 0.3539 0.7454 0.048 Uiso 1 1 calc R . .
C16 C 1.4218(4) 0.5132(3) 0.7658(3) 0.0338(9) Uani 1 1 d . . .
C17 C 1.3015(4) 0.5048(4) 0.7908(3) 0.0453(11) Uani 1 1 d . . .
H17A H 1.2840 0.4371 0.7926 0.054 Uiso 1 1 calc R . .
C18 C 1.2131(4) 0.5927(4) 0.8119(3) 0.0464(11) Uani 1 1 d . . .
H18A H 1.1353 0.5851 0.8284 0.056 Uiso 1 1 calc R . .
C19 C 1.2371(3) 0.6981(3) 0.8092(3) 0.0361(9) Uani 1 1 d . . .
C20 C 1.1472(4) 0.7920(4) 0.8309(3) 0.0469(11) Uani 1 1 d . . .
H20A H 1.0684 0.7873 0.8471 0.056 Uiso 1 1 calc R . .
C21 C 1.1751(4) 0.8894(4) 0.8284(3) 0.0455(11) Uani 1 1 d . . .
H21A H 1.1160 0.9520 0.8435 0.055 Uiso 1 1 calc R . .
C22 C 1.2944(3) 0.8947(3) 0.8026(3) 0.0421(10) Uani 1 1 d . . .
H22A H 1.3124 0.9622 0.8009 0.050 Uiso 1 1 calc R . .
C23 C 1.3550(3) 0.7100(3) 0.7842(3) 0.0296(8) Uani 1 1 d . . .
C24 C 1.4496(3) 0.6159(3) 0.7617(3) 0.0301(8) Uani 1 1 d . . .
C25 C 1.4671(4) 0.6508(3) 1.0129(3) 0.0345(9) Uani 1 1 d . . .
C26 C 1.3470(4) 0.6760(3) 1.0419(3) 0.0423(10) Uani 1 1 d . . .
H26A H 1.3066 0.7477 1.0530 0.051 Uiso 1 1 calc R . .
C27 C 1.2837(4) 0.5931(3) 1.0551(3) 0.0439(10) Uani 1 1 d . . .
H27A H 1.2016 0.6102 1.0741 0.053 Uiso 1 1 calc R . .
C28 C 1.3429(4) 0.4886(4) 1.0400(3) 0.0417(10) Uani 1 1 d . . .
H28A H 1.3003 0.4348 1.0516 0.050 Uiso 1 1 calc R . .
C29 C 1.4673(3) 0.4587(3) 1.0073(3) 0.0340(9) Uani 1 1 d . . .
C30 C 1.9723(3) 0.5549(3) 0.6321(3) 0.0313(8) Uani 1 1 d . . .
C31 C 2.0168(3) 0.4662(3) 0.6803(3) 0.0368(9) Uani 1 1 d . . .
H31A H 2.0136 0.4706 0.7490 0.044 Uiso 1 1 calc R . .
C32 C 2.0677(3) 0.3676(3) 0.6261(3) 0.0390(9) Uani 1 1 d . . .
H32A H 2.0987 0.3074 0.6595 0.047 Uiso 1 1 calc R . .
C33 C 2.0723(3) 0.3592(3) 0.5266(3) 0.0339(9) Uani 1 1 d . . .
H33A H 2.1067 0.2933 0.4924 0.041 Uiso 1 1 calc R . .
C34 C 2.0255(3) 0.4495(3) 0.4734(3) 0.0296(8) Uani 1 1 d . . .
C35 C 1.4718(3) 0.6504(3) 0.5018(3) 0.0289(8) Uani 1 1 d . . .
C36 C 1.3519(3) 0.6784(3) 0.5271(3) 0.0365(9) Uani 1 1 d . . .
H36A H 1.3136 0.7509 0.5350 0.044 Uiso 1 1 calc R . .
C37 C 1.2852(3) 0.5987(3) 0.5415(3) 0.0382(9) Uani 1 1 d . . .
H37A H 1.2032 0.6185 0.5580 0.046 Uiso 1 1 calc R . .
C38 C 1.3406(3) 0.4934(3) 0.5315(3) 0.0337(9) Uani 1 1 d . . .
H38A H 1.2956 0.4415 0.5405 0.040 Uiso 1 1 calc R . .
C39 C 1.4654(3) 0.4598(3) 0.5075(3) 0.0275(8) Uani 1 1 d . . .

loop_
_atom_site_aniso_label
_atom_site_aniso_U_11
_atom_site_aniso_U_22
_atom_site_aniso_U_33
_atom_site_aniso_U_23
_atom_site_aniso_U_13
_atom_site_aniso_U_12
Eu1 0.02448(11) 0.02211(11) 0.03208(12) 0.00130(7) -0.00737(8) -0.00721(7)
S1 0.0527(7) 0.0447(6) 0.0310(5) -0.0007(5) -0.0099(5) -0.0215(5)
O1 0.0562(19) 0.0487(17) 0.0343(16) 0.0007(13) -0.0087(14) -0.0253(15)
N1 0.0333(18) 0.0331(18) 0.045(2) -0.0053(15) -0.0105(15) -0.0113(15)
C1 0.044(3) 0.051(3) 0.052(3) -0.009(2) -0.010(2) -0.016(2)
O1W 0.057(2) 0.082(3) 0.168(4) -0.085(3) -0.059(3) 0.026(2)
S2 0.0253(5) 0.0330(5) 0.0440(6) -0.0066(4) -0.0081(4) -0.0058(4)
N2 0.0302(18) 0.0301(17) 0.044(2) 0.0071(15) -0.0100(15) -0.0117(14)
O2W 0.0457(19) 0.0500(19) 0.076(2) 0.0271(17) 0.0058(17) 0.0076(15)
O2 0.069(2) 0.064(2) 0.0452(18) 0.0023(16) -0.0269(16) -0.0297(18)
C2 0.044(3) 0.068(3) 0.058(3) -0.018(3) -0.016(2) -0.015(2)
S3 0.0434(6) 0.0301(5) 0.0343(5) 0.0076(4) -0.0155(4) -0.0164(4)
N3 0.0313(17) 0.0256(16) 0.0314(17) 0.0031(13) -0.0085(13) -0.0099(14)
O3 0.065(2) 0.0444(18) 0.0525(19) -0.0098(15) -0.0029(16) -0.0168(16)
O3W 0.098(3) 0.0401(18) 0.058(2) 0.0032(16) -0.0204(19) -0.0211(18)
C3 0.036(3) 0.053(3) 0.090(4) -0.029(3) -0.019(3) -0.011(2)
O4 0.0241(13) 0.0300(14) 0.0453(16) -0.0025(12) -0.0080(12) -0.0044(11)
N4 0.0308(18) 0.0320(17) 0.0406(19) 0.0016(14) -0.0102(15) -0.0085(14)
C4 0.028(2) 0.033(2) 0.080(3) -0.012(2) -0.011(2) -0.0069(18)
O4W 0.123(4) 0.171(5) 0.122(4) 0.009(4) -0.049(3) -0.091(4)
O5 0.0518(19) 0.0554(19) 0.0486(18) -0.0135(15) -0.0225(15) 0.0041(15)
C5 0.039(3) 0.036(3) 0.109(5) -0.011(3) -0.010(3) -0.017(2)
O5W 0.207(6) 0.164(5) 0.069(3) -0.002(3) 0.006(3) -0.095(5)
O6 0.0375(17) 0.0408(17) 0.074(2) -0.0110(15) -0.0021(15) -0.0193(14)
C6 0.043(3) 0.031(2) 0.110(5) 0.008(3) -0.008(3) -0.019(2)
O7 0.0492(17) 0.0373(15) 0.0426(16) 0.0086(13) -0.0230(14) -0.0203(13)
C7 0.028(2) 0.030(2) 0.079(3) 0.011(2) -0.006(2) -0.0065(17)
O8 0.0563(19) 0.0437(17) 0.0396(17) 0.0080(13) -0.0090(14) -0.0203(15)
C8 0.033(2) 0.041(3) 0.079(4) 0.026(2) -0.002(2) -0.011(2)
O9 0.0517(18) 0.0298(15) 0.0573(19) 0.0121(13) -0.0236(15) -0.0131(13)
C9 0.037(2) 0.052(3) 0.057(3) 0.019(2) -0.007(2) -0.011(2)
C10 0.037(2) 0.044(2) 0.053(3) 0.012(2) -0.015(2) -0.0144(19)
C11 0.024(2) 0.0233(19) 0.059(3) 0.0015(18) -0.0070(18) -0.0051(16)
C12 0.024(2) 0.0228(19) 0.061(3) -0.0061(18) -0.0065(18) -0.0051(15)
C13 0.035(2) 0.032(2) 0.043(2) 0.0038(18) -0.0092(18) -0.0103(18)
C14 0.049(3) 0.028(2) 0.043(2) 0.0003(18) -0.014(2) -0.0059(18)
C15 0.066(3) 0.028(2) 0.036(2) 0.0066(17) -0.021(2) -0.020(2)
C16 0.047(2) 0.037(2) 0.027(2) 0.0070(17) -0.0150(18) -0.0227(19)
C17 0.052(3) 0.045(3) 0.049(3) 0.009(2) -0.014(2) -0.031(2)
C18 0.039(2) 0.059(3) 0.050(3) 0.006(2) -0.012(2) -0.028(2)
C19 0.037(2) 0.048(2) 0.030(2) 0.0053(18) -0.0116(17) -0.0189(19)
C20 0.026(2) 0.067(3) 0.049(3) -0.002(2) -0.0070(19) -0.015(2)
C21 0.029(2) 0.050(3) 0.054(3) -0.005(2) -0.0063(19) -0.0034(19)
C22 0.031(2) 0.038(2) 0.054(3) -0.001(2) -0.0073(19) -0.0063(19)
C23 0.032(2) 0.035(2) 0.0249(19) 0.0054(16) -0.0094(16) -0.0127(16)
C24 0.038(2) 0.035(2) 0.0226(19) 0.0060(16) -0.0125(16) -0.0155(17)
C25 0.043(2) 0.038(2) 0.025(2) 0.0025(17) -0.0084(17) -0.0146(18)
C26 0.047(3) 0.043(2) 0.036(2) -0.0003(19) -0.010(2) -0.007(2)
C27 0.036(2) 0.052(3) 0.046(3) 0.001(2) -0.011(2) -0.012(2)
C28 0.038(2) 0.053(3) 0.041(2) 0.004(2) -0.0112(19) -0.022(2)
C29 0.036(2) 0.048(2) 0.0224(19) 0.0037(17) -0.0082(16) -0.0153(18)
C30 0.0195(18) 0.029(2) 0.043(2) -0.0023(17) -0.0033(16) -0.0057(15)
C31 0.032(2) 0.040(2) 0.038(2) 0.0030(18) -0.0077(18) -0.0089(18)
C32 0.036(2) 0.032(2) 0.048(3) 0.0077(19) -0.0109(19) -0.0047(18)
C33 0.028(2) 0.0237(19) 0.048(2) 0.0015(17) -0.0065(18) -0.0048(16)
C34 0.0193(18) 0.0269(18) 0.041(2) -0.0002(16) -0.0030(16) -0.0072(15)
C35 0.035(2) 0.0294(19) 0.0259(19) 0.0022(15) -0.0094(16) -0.0125(16)
C36 0.037(2) 0.029(2) 0.042(2) 0.0019(17) -0.0113(18) -0.0027(17)
C37 0.024(2) 0.041(2) 0.048(2) 0.0054(19) -0.0079(18) -0.0068(17)
C38 0.029(2) 0.037(2) 0.039(2) 0.0047(17) -0.0077(17) -0.0156(17)
C39 0.029(2) 0.0287(19) 0.0274(19) 0.0028(15) -0.0088(15) -0.0102(15)

loop_
_atom_type_symbol
_atom_type_description
_atom_type_scat_dispersion_real
_atom_type_scat_dispersion_imag
_atom_type_scat_source
C C 0.0033 0.0016 'International Tables Vol C Tables 4.2.6.8 and 6.1.1.4'
H H 0.0000 0.0000 'International Tables Vol C Tables 4.2.6.8 and 6.1.1.4'
N N 0.0061 0.0033 'International Tables Vol C Tables 4.2.6.8 and 6.1.1.4'
O O 0.0106 0.0060 'International Tables Vol C Tables 4.2.6.8 and 6.1.1.4'
S S 0.1246 0.1234 'International Tables Vol C Tables 4.2.6.8 and 6.1.1.4'
Eu Eu -0.1578 3.6682 'International Tables Vol C Tables 4.2.6.8 and 6.1.1.4'

loop_
_geom_angle_atom_site_label_1
_geom_angle_atom_site_label_2
_geom_angle_atom_site_label_3
_geom_angle
_geom_angle_site_symmetry_1
_geom_angle_site_symmetry_3
_geom_angle_publ_flag
O4 Eu1 O1 82.91(10) . . ?
O4 Eu1 O7 81.64(9) . . ?
O1 Eu1 O7 137.86(9) . . ?
O4 Eu1 O1W 137.13(10) . . ?
O1 Eu1 O1W 75.54(13) . . ?
O7 Eu1 O1W 137.51(11) . . ?
O4 Eu1 O2W 139.39(9) . . ?
O1 Eu1 O2W 137.09(10) . . ?
O7 Eu1 O2W 71.25(10) . . ?
O1W Eu1 O2W 66.87(13) . . ?
O4 Eu1 N4 136.20(9) . . ?
O1 Eu1 N4 80.38(10) . . ?
O7 Eu1 N4 84.26(9) . . ?
O1W Eu1 N4 76.11(11) . . ?
O2W Eu1 N4 71.36(10) . . ?
O4 Eu1 N2 75.79(9) . . ?
O1 Eu1 N2 136.18(10) . . ?
O7 Eu1 N2 76.32(9) . . ?
O1W Eu1 N2 94.83(14) . . ?
O2W Eu1 N2 68.91(10) . . ?
N4 Eu1 N2 139.57(9) . . ?
O4 Eu1 N3 74.56(9) . . ?
O1 Eu1 N3 70.78(9) . . ?
O7 Eu1 N3 67.37(8) . . ?
O1W Eu1 N3 129.15(13) . . ?
O2W Eu1 N3 118.89(10) . . ?
N4 Eu1 N3 61.74(9) . . ?
N2 Eu1 N3 135.66(10) . . ?
O4 Eu1 N1 72.80(9) . . ?
O1 Eu1 N1 75.99(9) . . ?
O7 Eu1 N1 134.44(9) . . ?
O1W Eu1 N1 66.28(11) . . ?
O2W Eu1 N1 105.52(11) . . ?
N4 Eu1 N1 139.36(10) . . ?
N2 Eu1 N1 61.34(10) . . ?
N3 Eu1 N1 135.57(9) . . ?
O3 S1 O2 113.51(19) . . ?
O3 S1 O1 112.18(18) . . ?
O2 S1 O1 110.57(19) . . ?
O3 S1 C25 107.27(19) . . ?
O2 S1 C25 107.05(18) . . ?
O1 S1 C25 105.77(17) . . ?
S1 O1 Eu1 154.37(19) . . ?
C1 N1 C12 117.4(3) . . ?
C1 N1 Eu1 123.5(3) . . ?
C12 N1 Eu1 118.5(2) . . ?
N1 C1 C2 124.4(4) . . ?
N1 C1 H1A 117.8 . . ?
C2 C1 H1A 117.8 . . ?
O6 S2 O5 115.01(19) . . ?
O6 S2 O4 112.68(17) . . ?
O5 S2 O4 111.12(17) . . ?
O6 S2 C30 106.89(17) . . ?
O5 S2 C30 106.68(18) . . ?
O4 S2 C30 103.51(16) . . ?
C10 N2 C11 117.7(3) . . ?
C10 N2 Eu1 123.2(3) . . ?
C11 N2 Eu1 118.5(3) . . ?
C3 C2 C1 118.5(5) . . ?
C3 C2 H2A 120.8 . . ?
C1 C2 H2A 120.8 . . ?
O8 S3 O9 113.10(17) . . ?
O8 S3 O7 110.92(17) . . ?
O9 S3 O7 111.68(17) . . ?
O8 S3 C35 107.78(17) . . ?
O9 S3 C35 106.31(17) . . ?
O7 S3 C35 106.65(15) . . ?
C13 N3 C24 116.9(3) . . ?
C13 N3 Eu1 122.9(2) . . ?
C24 N3 Eu1 120.1(2) . . ?
C2 C3 C4 119.6(4) . . ?
C2 C3 H3A 120.2 . . ?
C4 C3 H3A 120.2 . . ?
S2 O4 Eu1 150.84(16) . . ?
C22 N4 C23 117.2(3) . . ?
C22 N4 Eu1 121.4(3) . . ?
C23 N4 Eu1 121.3(2) . . ?
C3 C4 C12 118.2(4) . . ?
C3 C4 C5 123.1(4) . . ?
C12 C4 C5 118.7(5) . . ?
C6 C5 C4 121.3(4) . . ?
C6 C5 H5A 119.4 . . ?
C4 C5 H5A 119.4 . . ?
C5 C6 C7 121.6(4) . . ?
C5 C6 H6A 119.2 . . ?
C7 C6 H6A 119.2 . . ?
S3 O7 Eu1 150.91(18) . . ?
C8 C7 C11 118.1(4) . . ?
C8 C7 C6 123.2(4) . . ?
C11 C7 C6 118.6(5) . . ?
C9 C8 C7 119.9(4) . . ?
C9 C8 H8A 120.1 . . ?
C7 C8 H8A 120.1 . . ?
C8 C9 C10 118.3(4) . . ?
C8 C9 H9A 120.8 . . ?
C10 C9 H9A 120.8 . . ?
N2 C10 C9 124.4(4) . . ?
N2 C10 H10A 117.8 . . ?
C9 C10 H10A 117.8 . . ?
N2 C11 C7 121.4(4) . . ?
N2 C11 C12 119.1(3) . . ?
C7 C11 C12 119.4(4) . . ?
N1 C12 C4 121.7(4) . . ?
N1 C12 C11 118.2(3) . . ?
C4 C12 C11 120.0(4) . . ?
N3 C13 C14 124.8(4) . . ?
N3 C13 H13A 117.6 . . ?
C14 C13 H13A 117.6 . . ?
C15 C14 C13 118.4(4) . . ?
C15 C14 H14A 120.8 . . ?
C13 C14 H14A 120.8 . . ?
C14 C15 C16 119.6(4) . . ?
C14 C15 H15A 120.2 . . ?
C16 C15 H15A 120.2 . . ?
C15 C16 C24 117.7(4) . . ?
C15 C16 C17 122.3(4) . . ?
C24 C16 C17 119.9(4) . . ?
C18 C17 C16 121.3(4) . . ?
C18 C17 H17A 119.4 . . ?
C16 C17 H17A 119.4 . . ?
C17 C18 C19 120.7(4) . . ?
C17 C18 H18A 119.7 . . ?
C19 C18 H18A 119.7 . . ?
C20 C19 C23 117.7(4) . . ?
C20 C19 C18 122.5(4) . . ?
C23 C19 C18 119.8(4) . . ?
C21 C20 C19 119.9(4) . . ?
C21 C20 H20A 120.1 . . ?
C19 C20 H20A 120.1 . . ?
C20 C21 C22 119.1(4) . . ?
C20 C21 H21A 120.5 . . ?
C22 C21 H21A 120.5 . . ?
N4 C22 C21 123.6(4) . . ?
N4 C22 H22A 118.2 . . ?
C21 C22 H22A 118.2 . . ?
N4 C23 C19 122.5(4) . . ?
N4 C23 C24 118.1(3) . . ?
C19 C23 C24 119.5(3) . . ?
N3 C24 C16 122.5(4) . . ?
N3 C24 C23 118.7(3) . . ?
C16 C24 C23 118.8(3) . . ?
C26 C25 C29 121.8(4) . 2_867 ?
C26 C25 S1 117.2(3) . . ?
C29 C25 S1 121.0(3) 2_867 . ?
C25 C26 C27 120.0(4) . . ?
C25 C26 H26A 120.0 . . ?
C27 C26 H26A 120.0 . . ?
C28 C27 C26 119.8(4) . . ?
C28 C27 H27A 120.1 . . ?
C26 C27 H27A 120.1 . . ?
C27 C28 C29 122.2(4) . . ?
C27 C28 H28A 118.9 . . ?
C29 C28 H28A 118.9 . . ?
C28 C29 C29 118.8(5) . 2_867 ?
C28 C29 C25 123.8(4) . 2_867 ?
C29 C29 C25 117.4(4) 2_867 2_867 ?
C31 C30 C34 121.4(4) . 2_966 ?
C31 C30 S2 118.3(3) . . ?
C34 C30 S2 120.3(3) 2_966 . ?
C30 C31 C32 120.0(4) . . ?
C30 C31 H31A 120.0 . . ?
C32 C31 H31A 120.0 . . ?
C33 C32 C31 121.0(4) . . ?
C33 C32 H32A 119.5 . . ?
C31 C32 H32A 119.5 . . ?
C32 C33 C34 121.0(4) . . ?
C32 C33 H33A 119.5 . . ?
C34 C33 H33A 119.5 . . ?
C33 C34 C34 118.9(4) . 2_966 ?
C33 C34 C30 123.3(3) . 2_966 ?
C34 C34 C30 117.8(4) 2_966 2_966 ?
C36 C35 C39 121.8(3) . 2_866 ?
C36 C35 S3 117.5(3) . . ?
C39 C35 S3 120.8(3) 2_866 . ?
C35 C36 C37 120.5(4) . . ?
C35 C36 H36A 119.7 . . ?
C37 C36 H36A 119.7 . . ?
C38 C37 C36 119.9(4) . . ?
C38 C37 H37A 120.1 . . ?
C36 C37 H37A 120.1 . . ?
C37 C38 C39 121.8(3) . . ?
C37 C38 H38A 119.1 . . ?
C39 C38 H38A 119.1 . . ?
C38 C39 C35 124.0(3) . 2_866 ?
C38 C39 C39 118.9(4) . 2_866 ?
C35 C39 C39 117.1(4) 2_866 2_866 ?

loop_
_geom_bond_atom_site_label_1
_geom_bond_atom_site_label_2
_geom_bond_distance
_geom_bond_site_symmetry_2
_geom_bond_publ_flag
Eu1 O4 2.330(2) . ?
Eu1 O1 2.368(3) . ?
Eu1 O7 2.431(3) . ?
Eu1 O1W 2.469(3) . ?
Eu1 O2W 2.511(3) . ?
Eu1 N4 2.647(3) . ?
Eu1 N2 2.675(3) . ?
Eu1 N3 2.677(3) . ?
Eu1 N1 2.681(3) . ?
S1 O3 1.439(3) . ?
S1 O2 1.450(3) . ?
S1 O1 1.469(3) . ?
S1 C25 1.767(4) . ?
N1 C1 1.321(5) . ?
N1 C12 1.364(5) . ?
C1 C2 1.396(6) . ?
C1 H1A 0.9300 . ?
S2 O6 1.440(3) . ?
S2 O5 1.445(3) . ?
S2 O4 1.475(2) . ?
S2 C30 1.784(4) . ?
N2 C10 1.323(5) . ?
N2 C11 1.359(5) . ?
C2 C3 1.359(7) . ?
C2 H2A 0.9300 . ?
S3 O8 1.442(3) . ?
S3 O9 1.452(3) . ?
S3 O7 1.470(3) . ?
S3 C35 1.774(4) . ?
N3 C13 1.317(5) . ?
N3 C24 1.364(5) . ?
C3 C4 1.397(7) . ?
C3 H3A 0.9300 . ?
N4 C22 1.330(5) . ?
N4 C23 1.367(5) . ?
C4 C12 1.413(5) . ?
C4 C5 1.442(6) . ?
C5 C6 1.332(7) . ?
C5 H5A 0.9300 . ?
C6 C7 1.435(6) . ?
C6 H6A 0.9300 . ?
C7 C8 1.394(7) . ?
C7 C11 1.424(5) . ?
C8 C9 1.360(6) . ?
C8 H8A 0.9300 . ?
C9 C10 1.398(5) . ?
C9 H9A 0.9300 . ?
C10 H10A 0.9300 . ?
C11 C12 1.426(6) . ?
C13 C14 1.396(5) . ?
C13 H13A 0.9300 . ?
C14 C15 1.366(6) . ?
C14 H14A 0.9300 . ?
C15 C16 1.398(6) . ?
C15 H15A 0.9300 . ?
C16 C24 1.415(5) . ?
C16 C17 1.426(6) . ?
C17 C18 1.340(6) . ?
C17 H17A 0.9300 . ?
C18 C19 1.431(6) . ?
C18 H18A 0.9300 . ?
C19 C20 1.402(6) . ?
C19 C23 1.412(5) . ?
C20 C21 1.351(6) . ?
C20 H20A 0.9300 . ?
C21 C22 1.404(6) . ?
C21 H21A 0.9300 . ?
C22 H22A 0.9300 . ?
C23 C24 1.434(6) . ?
C25 C26 1.361(6) . ?
C25 C29 1.436(6) 2_867 ?
C26 C27 1.415(6) . ?
C26 H26A 0.9300 . ?
C27 C28 1.355(6) . ?
C27 H27A 0.9300 . ?
C28 C29 1.413(5) . ?
C28 H28A 0.9300 . ?
C29 C29 1.428(7) 2_867 ?
C29 C25 1.436(6) 2_867 ?
C30 C31 1.359(5) . ?
C30 C34 1.432(5) 2_966 ?
C31 C32 1.408(6) . ?
C31 H31A 0.9300 . ?
C32 C33 1.349(5) . ?
C32 H32A 0.9300 . ?
C33 C34 1.423(5) . ?
C33 H33A 0.9300 . ?
C34 C34 1.428(7) 2_966 ?
C34 C30 1.432(5) 2_966 ?
C35 C36 1.359(5) . ?
C35 C39 1.428(5) 2_866 ?
C36 C37 1.407(5) . ?
C36 H36A 0.9300 . ?
C37 C38 1.350(5) . ?
C37 H37A 0.9300 . ?
C38 C39 1.418(5) . ?
C38 H38A 0.9300 . ?
C39 C35 1.428(5) 2_866 ?
C39 C39 1.435(7) 2_866 ?

loop_
_geom_torsion_atom_site_label_1
_geom_torsion_atom_site_label_2
_geom_torsion_atom_site_label_3
_geom_torsion_atom_site_label_4
_geom_torsion
_geom_torsion_site_symmetry_1
_geom_torsion_site_symmetry_2
_geom_torsion_site_symmetry_3
_geom_torsion_site_symmetry_4
_geom_torsion_publ_flag
O3 S1 O1 Eu1 -23.8(4) . . . . ?
O2 S1 O1 Eu1 -151.6(4) . . . . ?
C25 S1 O1 Eu1 92.9(4) . . . . ?
O4 Eu1 O1 S1 -179.7(4) . . . . ?
O7 Eu1 O1 S1 -110.5(4) . . . . ?
O1W Eu1 O1 S1 37.7(4) . . . . ?
O2W Eu1 O1 S1 8.5(5) . . . . ?
N4 Eu1 O1 S1 -40.3(4) . . . . ?
N2 Eu1 O1 S1 119.5(4) . . . . ?
N3 Eu1 O1 S1 -103.6(4) . . . . ?
N1 Eu1 O1 S1 106.4(4) . . . . ?
O4 Eu1 N1 C1 -88.9(3) . . . . ?
O1 Eu1 N1 C1 -2.1(3) . . . . ?
O7 Eu1 N1 C1 -147.7(3) . . . . ?
O1W Eu1 N1 C1 78.1(3) . . . . ?
O2W Eu1 N1 C1 133.5(3) . . . . ?
N4 Eu1 N1 C1 54.2(4) . . . . ?
N2 Eu1 N1 C1 -171.8(3) . . . . ?
N3 Eu1 N1 C1 -44.4(4) . . . . ?
O4 Eu1 N1 C12 99.8(3) . . . . ?
O1 Eu1 N1 C12 -173.4(3) . . . . ?
O7 Eu1 N1 C12 40.9(3) . . . . ?
O1W Eu1 N1 C12 -93.3(3) . . . . ?
O2W Eu1 N1 C12 -37.8(3) . . . . ?
N4 Eu1 N1 C12 -117.1(3) . . . . ?
N2 Eu1 N1 C12 16.9(2) . . . . ?
N3 Eu1 N1 C12 144.3(2) . . . . ?
C12 N1 C1 C2 3.2(6) . . . . ?
Eu1 N1 C1 C2 -168.3(3) . . . . ?
O4 Eu1 N2 C10 94.2(3) . . . . ?
O1 Eu1 N2 C10 157.6(3) . . . . ?
O7 Eu1 N2 C10 9.5(3) . . . . ?
O1W Eu1 N2 C10 -128.3(3) . . . . ?
O2W Eu1 N2 C10 -65.4(3) . . . . ?
N4 Eu1 N2 C10 -54.1(4) . . . . ?
N3 Eu1 N2 C10 44.9(3) . . . . ?
N1 Eu1 N2 C10 172.1(3) . . . . ?
O4 Eu1 N2 C11 -94.5(3) . . . . ?
O1 Eu1 N2 C11 -31.2(3) . . . . ?
O7 Eu1 N2 C11 -179.2(3) . . . . ?
O1W Eu1 N2 C11 43.0(3) . . . . ?
O2W Eu1 N2 C11 105.9(3) . . . . ?
N4 Eu1 N2 C11 117.2(3) . . . . ?
N3 Eu1 N2 C11 -143.9(2) . . . . ?
N1 Eu1 N2 C11 -16.6(2) . . . . ?
N1 C1 C2 C3 1.5(7) . . . . ?
O4 Eu1 N3 C13 -4.0(3) . . . . ?
O1 Eu1 N3 C13 -91.8(3) . . . . ?
O7 Eu1 N3 C13 83.2(3) . . . . ?
O1W Eu1 N3 C13 -143.1(3) . . . . ?
O2W Eu1 N3 C13 134.3(3) . . . . ?
N4 Eu1 N3 C13 179.0(3) . . . . ?
N2 Eu1 N3 C13 45.7(3) . . . . ?
N1 Eu1 N3 C13 -48.0(3) . . . . ?
O4 Eu1 N3 C24 179.1(3) . . . . ?
O1 Eu1 N3 C24 91.4(3) . . . . ?
O7 Eu1 N3 C24 -93.6(3) . . . . ?
O1W Eu1 N3 C24 40.0(3) . . . . ?
O2W Eu1 N3 C24 -42.5(3) . . . . ?
N4 Eu1 N3 C24 2.2(2) . . . . ?
N2 Eu1 N3 C24 -131.2(2) . . . . ?
N1 Eu1 N3 C24 135.2(2) . . . . ?
C1 C2 C3 C4 -3.7(7) . . . . ?
O6 S2 O4 Eu1 -64.3(4) . . . . ?
O5 S2 O4 Eu1 66.4(4) . . . . ?
C30 S2 O4 Eu1 -179.5(3) . . . . ?
O1 Eu1 O4 S2 -69.8(3) . . . . ?
O7 Eu1 O4 S2 149.6(3) . . . . ?
O1W Eu1 O4 S2 -10.0(4) . . . . ?
O2W Eu1 O4 S2 101.7(3) . . . . ?
N4 Eu1 O4 S2 -137.8(3) . . . . ?
N2 Eu1 O4 S2 71.7(3) . . . . ?
N3 Eu1 O4 S2 -141.7(3) . . . . ?
N1 Eu1 O4 S2 7.7(3) . . . . ?
O4 Eu1 N4 C22 174.8(3) . . . . ?
O1 Eu1 N4 C22 105.8(3) . . . . ?
O7 Eu1 N4 C22 -113.6(3) . . . . ?
O1W Eu1 N4 C22 28.4(3) . . . . ?
O2W Eu1 N4 C22 -41.5(3) . . . . ?
N2 Eu1 N4 C22 -52.6(4) . . . . ?
N3 Eu1 N4 C22 179.0(3) . . . . ?
N1 Eu1 N4 C22 50.8(4) . . . . ?
O4 Eu1 N4 C23 -6.1(3) . . . . ?
O1 Eu1 N4 C23 -75.2(3) . . . . ?
O7 Eu1 N4 C23 65.4(3) . . . . ?
O1W Eu1 N4 C23 -152.5(3) . . . . ?
O2W Eu1 N4 C23 137.6(3) . . . . ?
N2 Eu1 N4 C23 126.5(3) . . . . ?
N3 Eu1 N4 C23 -1.9(2) . . . . ?
N1 Eu1 N4 C23 -130.1(3) . . . . ?
C2 C3 C4 C12 1.2(6) . . . . ?
C2 C3 C4 C5 -177.0(4) . . . . ?
C3 C4 C5 C6 172.9(5) . . . . ?
C12 C4 C5 C6 -5.4(7) . . . . ?
C4 C5 C6 C7 0.0(7) . . . . ?
O8 S3 O7 Eu1 146.1(3) . . . . ?
O9 S3 O7 Eu1 19.0(4) . . . . ?
C35 S3 O7 Eu1 -96.8(3) . . . . ?
O4 Eu1 O7 S3 -176.0(3) . . . . ?
O1 Eu1 O7 S3 114.4(3) . . . . ?
O1W Eu1 O7 S3 -16.6(4) . . . . ?
O2W Eu1 O7 S3 -26.7(3) . . . . ?
N4 Eu1 O7 S3 45.6(3) . . . . ?
N2 Eu1 O7 S3 -98.7(3) . . . . ?
N3 Eu1 O7 S3 107.3(3) . . . . ?
N1 Eu1 O7 S3 -120.3(3) . . . . ?
C5 C6 C7 C8 -172.5(5) . . . . ?
C5 C6 C7 C11 5.8(7) . . . . ?
C11 C7 C8 C9 0.9(6) . . . . ?
C6 C7 C8 C9 179.2(4) . . . . ?
C7 C8 C9 C10 2.1(6) . . . . ?
C11 N2 C10 C9 -1.3(6) . . . . ?
Eu1 N2 C10 C9 170.0(3) . . . . ?
C8 C9 C10 N2 -2.0(6) . . . . ?
C10 N2 C11 C7 4.6(5) . . . . ?
Eu1 N2 C11 C7 -167.2(3) . . . . ?
C10 N2 C11 C12 -172.1(4) . . . . ?
Eu1 N2 C11 C12 16.1(4) . . . . ?
C8 C7 C11 N2 -4.4(6) . . . . ?
C6 C7 C11 N2 177.2(4) . . . . ?
C8 C7 C11 C12 172.3(4) . . . . ?
C6 C7 C11 C12 -6.1(6) . . . . ?
C1 N1 C12 C4 -5.7(5) . . . . ?
Eu1 N1 C12 C4 166.2(3) . . . . ?
C1 N1 C12 C11 171.4(4) . . . . ?
Eu1 N1 C12 C11 -16.7(4) . . . . ?
C3 C4 C12 N1 3.6(6) . . . . ?
C5 C4 C12 N1 -178.1(4) . . . . ?
C3 C4 C12 C11 -173.4(4) . . . . ?
C5 C4 C12 C11 4.9(6) . . . . ?
N2 C11 C12 N1 0.4(5) . . . . ?
C7 C11 C12 N1 -176.4(3) . . . . ?
N2 C11 C12 C4 177.6(3) . . . . ?
C7 C11 C12 C4 0.8(6) . . . . ?
C24 N3 C13 C14 -1.8(6) . . . . ?
Eu1 N3 C13 C14 -178.8(3) . . . . ?
N3 C13 C14 C15 1.4(6) . . . . ?
C13 C14 C15 C16 -0.5(6) . . . . ?
C14 C15 C16 C24 0.2(5) . . . . ?
C14 C15 C16 C17 179.6(4) . . . . ?
C15 C16 C17 C18 179.9(4) . . . . ?
C24 C16 C17 C18 -0.7(6) . . . . ?
C16 C17 C18 C19 0.4(6) . . . . ?
C17 C18 C19 C20 -179.8(4) . . . . ?
C17 C18 C19 C23 0.0(6) . . . . ?
C23 C19 C20 C21 -0.6(6) . . . . ?
C18 C19 C20 C21 179.2(4) . . . . ?
C19 C20 C21 C22 0.8(7) . . . . ?
C23 N4 C22 C21 -0.6(6) . . . . ?
Eu1 N4 C22 C21 178.5(3) . . . . ?
C20 C21 C22 N4 -0.2(7) . . . . ?
C22 N4 C23 C19 0.8(5) . . . . ?
Eu1 N4 C23 C19 -178.3(3) . . . . ?
C22 N4 C23 C24 -179.3(3) . . . . ?
Eu1 N4 C23 C24 1.6(4) . . . . ?
C20 C19 C23 N4 -0.2(5) . . . . ?
C18 C19 C23 N4 179.9(4) . . . . ?
C20 C19 C23 C24 179.9(3) . . . . ?
C18 C19 C23 C24 0.0(5) . . . . ?
C13 N3 C24 C16 1.4(5) . . . . ?
Eu1 N3 C24 C16 178.5(3) . . . . ?
C13 N3 C24 C23 -179.4(3) . . . . ?
Eu1 N3 C24 C23 -2.4(4) . . . . ?
C15 C16 C24 N3 -0.7(5) . . . . ?
C17 C16 C24 N3 179.9(3) . . . . ?
C15 C16 C24 C23 -179.9(3) . . . . ?
C17 C16 C24 C23 0.7(5) . . . . ?
N4 C23 C24 N3 0.5(5) . . . . ?
C19 C23 C24 N3 -179.6(3) . . . . ?
N4 C23 C24 C16 179.7(3) . . . . ?
C19 C23 C24 C16 -0.4(5) . . . . ?
O3 S1 C25 C26 6.3(4) . . . . ?
O2 S1 C25 C26 128.4(3) . . . . ?
O1 S1 C25 C26 -113.6(3) . . . . ?
O3 S1 C25 C29 -172.8(3) . . . 2_867 ?
O2 S1 C25 C29 -50.7(3) . . . 2_867 ?
O1 S1 C25 C29 67.3(3) . . . 2_867 ?
C29 C25 C26 C27 1.5(6) 2_867 . . . ?
S1 C25 C26 C27 -177.6(3) . . . . ?
C25 C26 C27 C28 0.8(6) . . . . ?
C26 C27 C28 C29 -2.6(6) . . . . ?
C27 C28 C29 C29 2.0(7) . . . 2_867 ?
C27 C28 C29 C25 -177.7(4) . . . 2_867 ?
O6 S2 C30 C31 119.0(3) . . . . ?
O5 S2 C30 C31 -4.5(4) . . . . ?
O4 S2 C30 C31 -121.8(3) . . . . ?
O6 S2 C30 C34 -59.4(3) . . . 2_966 ?
O5 S2 C30 C34 177.1(3) . . . 2_966 ?
O4 S2 C30 C34 59.8(3) . . . 2_966 ?
C34 C30 C31 C32 0.8(6) 2_966 . . . ?
S2 C30 C31 C32 -177.6(3) . . . . ?
C30 C31 C32 C33 -0.6(6) . . . . ?
C31 C32 C33 C34 -0.3(6) . . . . ?
C32 C33 C34 C34 0.9(6) . . . 2_966 ?
C32 C33 C34 C30 -179.8(3) . . . 2_966 ?
O8 S3 C35 C36 -130.6(3) . . . . ?
O9 S3 C35 C36 -9.1(3) . . . . ?
O7 S3 C35 C36 110.2(3) . . . . ?
O8 S3 C35 C39 49.0(3) . . . 2_866 ?
O9 S3 C35 C39 170.6(3) . . . 2_866 ?
O7 S3 C35 C39 -70.1(3) . . . 2_866 ?
C39 C35 C36 C37 -2.3(6) 2_866 . . . ?
S3 C35 C36 C37 177.3(3) . . . . ?
C35 C36 C37 C38 0.8(6) . . . . ?
C36 C37 C38 C39 0.7(6) . . . . ?
C37 C38 C39 C35 178.5(4) . . . 2_866 ?
C37 C38 C39 C39 -0.7(6) . . . 2_866 ?
